data_1000322
loop_
_publ_author_name
'Loiseau, T'
'Ferey, G'

_publ_section_title
;
Oxyfluorinated microporous compounds: III. Synthesis and crystal
structure of a new gallophosphate: Ga~4~P~3~O~12~F~2~(OH)~2~(H~2~O)~2~,
0.5 DABCO
;
_journal_coden_ASTM EJSCE5
_journal_name_full
;
European Journal of Solid State Inorganic Chemistry
;
_journal_page_first 369
_journal_page_last 381
_journal_volume 30
_journal_year 1993
_chemical_formula_analytical
;
Ga4 (P O4)3 F2 (O H)2 (H2 O)2 (N (C H2 C H2)3 N)0.5
;
_chemical_formula_structural 'Ga4 (P O4)3 F2 (O H)2 (H2 O)2'
_chemical_formula_sum 'F2 Ga4 H6 O16 P3'
_chemical_name_systematic
;
Tetragallium tris(phosphate) difluoride dihydroxide dihydrate
;
_space_group_IT_number 88
_symmetry_cell_setting tetragonal
_symmetry_space_group_name_Hall '-I 4ad'
_symmetry_space_group_name_H-M 'I 41/a :2'
_cell_angle_alpha 90
_cell_angle_beta 90
_cell_angle_gamma 90
_cell_formula_units_Z 8
_cell_length_a 13.455(1)
_cell_length_b 13.455(1)
_cell_length_c 18.902(1)
_cell_volume 3422.0
_refine_ls_R_factor_all 0.043
_cod_original_sg_symbol_H-M 'I 41/a Z'
_cod_original_formula_sum 'H6 F2 Ga4 O16 P3'
_cod_database_code 1000322

loop_
_symmetry_equiv_pos_as_xyz
x,y,z
-x,1/2-y,z
3/4-y,1/4+x,1/4+z
1/4+y,1/4-x,1/4+z
-x,-y,-z
x,1/2+y,-z
1/4+y,3/4-x,3/4-z
3/4-y,3/4+x,3/4-z
1/2+x,1/2+y,1/2+z
1/2-x,-y,1/2+z
1/4-y,3/4+x,3/4+z
3/4+y,3/4-x,3/4+z
1/2-x,1/2-y,1/2-z
1/2+x,y,1/2-z
3/4+y,1/4-x,1/4-z
1/4-y,1/4+x,1/4-z

loop_
_atom_site_aniso_label
_atom_site_aniso_U_11
_atom_site_aniso_U_12
_atom_site_aniso_U_13
_atom_site_aniso_U_22
_atom_site_aniso_U_23
_atom_site_aniso_U_33
Ga1 0.0094(3) -0.0017(2) 0.0004(2) 0.0076(3) 0.0007(2) 0.0099(3)
Ga2 0.0104(3) 0.0009(2) 0.0008(2) 0.0069(2) 0.0003(2) 0.0089(3)
P1 0.0087(5) -0.0005(4) -0.0011(4) 0.0089(5) 0.0005(4) 0.0080(5)
P2 0.0077(7) 0.0003(6) 0. 0.0075(7) 0. 0.0099(7)
F1 0.0117(14) -0.0018(11) 0.0014(13) 0.0127(15) 0.0034(13) 0.0210(17)
O1 0.0120(17) 0.0038(13) -0.0012(13) 0.0139(17) 0.0039(14) 0.0117(17)
O2 0.020(2) -0.0027(14) -0.0072(15) 0.0110(17) 0.0019(14) 0.0131(17)
O3 0.0146(17) 0.0001(13) 0.0036(13) 0.0105(16) -0.0018(13) 0.0116(16)
O4 0.0136(17) -0.0004(13) 0.0011(3) 0.0133(17) 0.0041(13) 0.0095(15)
O5 0.0192(19) 0.0061(14) 0.0014(15) 0.0108(17) -0.0004(14) 0.0137(18)
O6 0.0170(19) -0.0065(15) 0.0054(15) 0.0114(17) -0.0024(14) 0.0167(18)
O7 0.0138(17) -0.0022(13) -0.0014(14) 0.0095(16) 0.0007(14) 0.0192(19)
O8 0.0312(26) .0000(17) 0.0139(19) 0.0128(19) -0.0018(17) 0.0223(22)

loop_
_atom_site_label
_atom_site_type_symbol
_atom_site_symmetry_multiplicity
_atom_site_Wyckoff_symbol
_atom_site_fract_x
_atom_site_fract_y
_atom_site_fract_z
_atom_site_occupancy
_atom_site_attached_hydrogens
_atom_site_calc_flag
Ga1 Ga3+ 16 f 0.7010(1) 0.3632(1) 0.0918(1) 1. 0 d
Ga2 Ga3+ 16 f 0.6921(1) 0.1330(1) 0.1685(1) 1. 0 d
P1 P5+ 16 f 0.2646(1) 0.4979(1) 0.0383(1) 1. 0 d
P2 P5+ 8 e 0. 0.25 0.8827(1) 1. 0 d
F1 F1- 16 f 0.3374(3) 0.9145(3) 0.5862(2) 1. 0 d
O1 O2- 16 f 0.1676(3) 0.0656(3) 0.4150(2) 1. 0 d
O2 O2- 16 f 0.3096(3) 0.0734(3) 0.4989(2) 1. 0 d
O3 O2- 16 f 0.2929(3) 0.9247(3) 0.7178(2) 1. 0 d
O4 O2- 16 f 0.1681(3) 0.9520(3) 0.5154(2) 1. 0 d
O5 O2- 16 f 0.5572(3) 0.6783(3) 0.3345(2) 1. 0 d
O6 O2- 16 f 0.4293(3) 0.6908(3) 0.4306(2) 1. 0 d
O7 O2- 16 f 0.2459(3) 0.7610(3) 0.6580(2) 1. 0 d
O8 O2- 16 f 0.2506(4) 0.7685(3) 0.5095(3) 1. 2 d
H1 H1+ 16 f 0.226 0.819 0.625 1. 0 d

loop_
_atom_type_symbol
_atom_type_oxidation_number
Ga3+ 3.000
P5+ 5.000
F1- -1.000
O2- -2.000
H1+ 1.000
